data_4120476
loop_
_publ_author_name
'McClain, K. Randall'
'O'Donohue, Christopher'
'Koley, Arijit'
'Bonsu, Richard O.'
'Abboud, Khalil A.'
'Revelli, Joseph C.'
'Anderson, Timothy J.'
'McElwee-White, Lisa'

_publ_section_title
;
 Tungsten Nitrido Complexes as Precursors for Low Temperature Chemical
 Vapor Deposition of WNxCy Films as Diffusion Barriers for Cu
 Metallization.
;
_journal_issue 4
_journal_name_full 'Journal of the American Chemical Society'
_journal_page_first 1650
_journal_page_last 1662
_journal_paper_doi 10.1021/ja4117582
_journal_volume 136
_journal_year 2014
_chemical_formula_sum 'C14 H34 N4 W'
_chemical_formula_weight 442.30
_space_group_IT_number 19
_symmetry_cell_setting orthorhombic
_symmetry_space_group_name_Hall 'P 2ac 2ab'
_symmetry_space_group_name_H-M 'P 21 21 21'
_atom_sites_solution_hydrogens geom
_atom_sites_solution_primary direct
_atom_sites_solution_secondary difmap
_audit_creation_method SHELXL-97
_audit_update_record
;
2013-01-30 # Formatted by publCIF
;
_cell_angle_alpha 90.00
_cell_angle_beta 90.00
_cell_angle_gamma 90.00
_cell_formula_units_Z 12
_cell_length_a 15.2965(8)
_cell_length_b 17.931(1)
_cell_length_c 20.8790(11)
_cell_measurement_reflns_used 9208
_cell_measurement_temperature 100(2)
_cell_measurement_theta_max 28.0
_cell_measurement_theta_min 2.0
_cell_volume 5726.7(5)
_computing_cell_refinement 'Bruker APEX2'
_computing_data_collection 'Bruker APEX2 (Bruker, 2008)'
_computing_data_reduction 'Bruker SAINT (Bruker, 2008)'
_computing_molecular_graphics 'Bruker SHELXTL'
_computing_publication_material 'Bruker SHELXTL'
_computing_structure_refinement 'Bruker SHELXTL'
_computing_structure_solution 'Bruker SHELXTL (Bruker, 2008)'
_diffrn_ambient_temperature 100(2)
_diffrn_measured_fraction_theta_full 1.000
_diffrn_measured_fraction_theta_max 1.000
_diffrn_measurement_device_type 'Bruker APEX-II DUO'
_diffrn_measurement_method 'phi and omega scans'
_diffrn_radiation_monochromator 'Bruker Triumph'
_diffrn_radiation_source 'fine-focus sealed tube'
_diffrn_radiation_type MoK\a
_diffrn_radiation_wavelength 0.71073
_diffrn_reflns_av_R_equivalents 0.0524
_diffrn_reflns_av_sigmaI/netI 0.0355
_diffrn_reflns_limit_h_max 19
_diffrn_reflns_limit_h_min -18
_diffrn_reflns_limit_k_max 23
_diffrn_reflns_limit_k_min -23
_diffrn_reflns_limit_l_max 27
_diffrn_reflns_limit_l_min -27
_diffrn_reflns_number 92465
_diffrn_reflns_theta_full 27.50
_diffrn_reflns_theta_max 27.50
_diffrn_reflns_theta_min 1.50
_diffrn_standards_decay_% 0.5
_diffrn_standards_interval_count 0
_diffrn_standards_interval_time 0
_diffrn_standards_number 0
_exptl_absorpt_coefficient_mu 6.048
_exptl_absorpt_correction_T_max 0.6306
_exptl_absorpt_correction_T_min 0.2095
_exptl_absorpt_correction_type integration
_exptl_absorpt_process_details 'Bruker SADABS'
_exptl_crystal_colour colourless
_exptl_crystal_density_diffrn 1.539
_exptl_crystal_density_method 'not measured'
_exptl_crystal_description block
_exptl_crystal_F_000 2640
_exptl_crystal_size_max 0.38
_exptl_crystal_size_mid 0.16
_exptl_crystal_size_min 0.08
_refine_diff_density_max 1.361
_refine_diff_density_min -1.079
_refine_diff_density_rms 0.093
_refine_ls_abs_structure_details 'Flack H D (1983), Acta Cryst. A39, 876-881'
_refine_ls_abs_structure_Flack 0.497(6)
_refine_ls_extinction_method none
_refine_ls_goodness_of_fit_ref 0.980
_refine_ls_hydrogen_treatment constr
_refine_ls_matrix_type full
_refine_ls_number_parameters 545
_refine_ls_number_reflns 13145
_refine_ls_number_restraints 0
_refine_ls_restrained_S_all 0.980
_refine_ls_R_factor_all 0.0306
_refine_ls_R_factor_gt 0.0214
_refine_ls_shift/su_max 0.002
_refine_ls_shift/su_mean 0.000
_refine_ls_structure_factor_coef Fsqd
_refine_ls_weighting_details 'calc w=1/[\s^2^(Fo^2^)+(0.0111P)^2^] where P=(Fo^2^+2Fc^2^)/3'
_refine_ls_weighting_scheme calc
_refine_ls_wR_factor_gt 0.0377
_refine_ls_wR_factor_ref 0.0393
_reflns_number_gt 11193
_reflns_number_total 13145
_reflns_threshold_expression I>2\s(I)
_cod_data_source_file ja4117582_si_002.cif
_cod_data_source_block arij1
_cod_original_sg_symbol_H-M P2(1)2(1)2(1)
_cod_database_code 4120476

loop_
_symmetry_equiv_pos_as_xyz
'x, y, z'
'-x+1/2, -y, z+1/2'
'-x, y+1/2, -z+1/2'
'x+1/2, -y+1/2, -z'

loop_
_atom_site_label
_atom_site_type_symbol
_atom_site_fract_x
_atom_site_fract_y
_atom_site_fract_z
_atom_site_U_iso_or_equiv
_atom_site_adp_type
_atom_site_occupancy
_atom_site_symmetry_multiplicity
_atom_site_calc_flag
_atom_site_refinement_flags
W1A W 0.002018(12) 0.322792(7) 0.008500(7) 0.01672(4) Uani 1 1 d .
N1A N -0.0112(2) 0.32253(15) -0.07175(14) 0.0225(8) Uani 1 1 d .
N2A N 0.1148(2) 0.3703(2) 0.02349(17) 0.0173(8) Uani 1 1 d .
N3A N -0.0002(2) 0.21772(14) 0.03254(13) 0.0242(8) Uani 1 1 d .
N4A N -0.0973(2) 0.3796(2) 0.04236(17) 0.0187(10) Uani 1 1 d .
C1A C 0.1784(3) 0.4017(2) -0.0235(2) 0.0246(11) Uani 1 1 d .
H1AA H 0.2295 0.4215 0.0011 0.029 Uiso 1 1 calc R
C2A C 0.2119(3) 0.3430(2) -0.06941(19) 0.0339(12) Uani 1 1 d .
H2AA H 0.2409 0.3032 -0.0453 0.051 Uiso 1 1 calc R
H2AB H 0.2537 0.3658 -0.0991 0.051 Uiso 1 1 calc R
H2AC H 0.1628 0.3221 -0.0936 0.051 Uiso 1 1 calc R
C3A C 0.1357(3) 0.4678(2) -0.0595(2) 0.0262(11) Uani 1 1 d .
H3AA H 0.1210 0.5073 -0.0289 0.039 Uiso 1 1 calc R
H3AB H 0.0824 0.4507 -0.0810 0.039 Uiso 1 1 calc R
H3AC H 0.1768 0.4873 -0.0914 0.039 Uiso 1 1 calc R
C4A C 0.1438(3) 0.3755(3) 0.0910(2) 0.0222(10) Uani 1 1 d .
H4AA H 0.0951 0.3548 0.1176 0.027 Uiso 1 1 calc R
C5A C 0.1566(3) 0.4553(3) 0.1125(2) 0.0385(13) Uani 1 1 d .
H5AA H 0.1050 0.4848 0.1010 0.058 Uiso 1 1 calc R
H5AB H 0.2083 0.4762 0.0913 0.058 Uiso 1 1 calc R
H5AC H 0.1649 0.4566 0.1590 0.058 Uiso 1 1 calc R
C6A C 0.2236(3) 0.3267(3) 0.1042(2) 0.0429(14) Uani 1 1 d .
H6AA H 0.2098 0.2747 0.0939 0.064 Uiso 1 1 calc R
H6AB H 0.2397 0.3306 0.1496 0.064 Uiso 1 1 calc R
H6AC H 0.2726 0.3435 0.0777 0.064 Uiso 1 1 calc R
C7A C 0.0065(3) 0.1945(2) 0.09956(17) 0.0318(10) Uani 1 1 d .
H7AA H -0.0455 0.1656 0.1113 0.048 Uiso 1 1 calc R
H7AB H 0.0106 0.2387 0.1270 0.048 Uiso 1 1 calc R
H7AC H 0.0588 0.1636 0.1052 0.048 Uiso 1 1 calc R
C8A C -0.0098(3) 0.1529(2) -0.00943(19) 0.0412(12) Uani 1 1 d .
H8AA H 0.0383 0.1180 -0.0017 0.062 Uiso 1 1 calc R
H8AB H -0.0086 0.1691 -0.0542 0.062 Uiso 1 1 calc R
H8AC H -0.0656 0.1281 -0.0005 0.062 Uiso 1 1 calc R
C9A C -0.1678(3) 0.4182(2) 0.0068(2) 0.0248(12) Uani 1 1 d .
H9AA H -0.2060 0.4435 0.0390 0.030 Uiso 1 1 calc R
C10A C -0.1307(3) 0.4778(3) -0.0363(2) 0.0286(11) Uani 1 1 d .
H10G H -0.0939 0.5116 -0.0110 0.043 Uiso 1 1 calc R
H10H H -0.1785 0.5060 -0.0559 0.043 Uiso 1 1 calc R
H10I H -0.0953 0.4544 -0.0699 0.043 Uiso 1 1 calc R
C11A C -0.2244(3) 0.3631(3) -0.0298(2) 0.0384(13) Uani 1 1 d .
H11G H -0.2498 0.3270 0.0002 0.058 Uiso 1 1 calc R
H11H H -0.1886 0.3367 -0.0614 0.058 Uiso 1 1 calc R
H11I H -0.2714 0.3900 -0.0518 0.058 Uiso 1 1 calc R
C12A C -0.1028(3) 0.3855(2) 0.11300(19) 0.0187(10) Uani 1 1 d .
H12C H -0.0514 0.3577 0.1305 0.022 Uiso 1 1 calc R
C13A C -0.0939(3) 0.4662(2) 0.13637(19) 0.0282(11) Uani 1 1 d .
H13G H -0.0448 0.4902 0.1144 0.042 Uiso 1 1 calc R
H13H H -0.0833 0.4665 0.1827 0.042 Uiso 1 1 calc R
H13I H -0.1479 0.4935 0.1270 0.042 Uiso 1 1 calc R
C14A C -0.1833(2) 0.3482(2) 0.1402(2) 0.0307(11) Uani 1 1 d .
H14G H -0.1860 0.2964 0.1253 0.046 Uiso 1 1 calc R
H14H H -0.2356 0.3750 0.1258 0.046 Uiso 1 1 calc R
H14I H -0.1806 0.3491 0.1871 0.046 Uiso 1 1 calc R
W1B W -0.013977(10) 0.341509(8) 0.340647(7) 0.01465(4) Uani 1 1 d .
N1B N -0.0096(2) 0.35162(15) 0.26078(13) 0.0200(7) Uani 1 1 d .
N2B N 0.0966(2) 0.3800(2) 0.37347(18) 0.0163(9) Uani 1 1 d .
N3B N -0.1113(2) 0.4047(2) 0.36726(18) 0.0217(10) Uani 1 1 d .
N4B N -0.0342(2) 0.23582(16) 0.35640(14) 0.0166(7) Uani 1 1 d .
C1B C 0.1036(3) 0.3849(2) 0.4436(2) 0.0189(10) Uani 1 1 d .
H1BA H 0.0511 0.3585 0.4610 0.023 Uiso 1 1 calc R
C2B C 0.1825(3) 0.3436(3) 0.4701(2) 0.0317(11) Uani 1 1 d .
H2BA H 0.1837 0.2928 0.4528 0.048 Uiso 1 1 calc R
H2BB H 0.1787 0.3415 0.5169 0.048 Uiso 1 1 calc R
H2BC H 0.2361 0.3699 0.4576 0.048 Uiso 1 1 calc R
C3B C 0.0977(3) 0.4649(2) 0.46805(19) 0.0302(12) Uani 1 1 d .
H3BA H 0.0462 0.4892 0.4495 0.045 Uiso 1 1 calc R
H3BB H 0.1504 0.4923 0.4555 0.045 Uiso 1 1 calc R
H3BC H 0.0926 0.4646 0.5148 0.045 Uiso 1 1 calc R
C4B C 0.1685(3) 0.4154(2) 0.3375(2) 0.0229(11) Uani 1 1 d .
H4BA H 0.2145 0.4297 0.3692 0.027 Uiso 1 1 calc R
C5B C 0.2097(3) 0.3606(2) 0.2909(2) 0.0301(11) Uani 1 1 d .
H5BA H 0.2303 0.3167 0.3143 0.045 Uiso 1 1 calc R
H5BB H 0.2592 0.3845 0.2692 0.045 Uiso 1 1 calc R
H5BC H 0.1662 0.3454 0.2590 0.045 Uiso 1 1 calc R
C6B C 0.1393(3) 0.4869(2) 0.3035(2) 0.0326(12) Uani 1 1 d .
H6BA H 0.1162 0.5221 0.3351 0.049 Uiso 1 1 calc R
H6BB H 0.0937 0.4749 0.2722 0.049 Uiso 1 1 calc R
H6BC H 0.1894 0.5093 0.2815 0.049 Uiso 1 1 calc R
C7B C -0.1384(3) 0.4079(3) 0.4344(2) 0.0306(13) Uani 1 1 d .
H7BA H -0.1352 0.4595 0.4496 0.046 Uiso 1 1 calc R
H7BB H -0.0995 0.3766 0.4603 0.046 Uiso 1 1 calc R
H7BC H -0.1986 0.3898 0.4383 0.046 Uiso 1 1 calc R
C8B C -0.1662(3) 0.4528(3) 0.3282(2) 0.0344(13) Uani 1 1 d .
H8BA H -0.2276 0.4389 0.3339 0.052 Uiso 1 1 calc R
H8BB H -0.1500 0.4471 0.2830 0.052 Uiso 1 1 calc R
H8BC H -0.1578 0.5048 0.3412 0.052 Uiso 1 1 calc R
C9B C -0.0479(3) 0.1739(2) 0.30996(19) 0.0253(10) Uani 1 1 d .
H9BA H -0.0627 0.1280 0.3349 0.030 Uiso 1 1 calc R
C10B C -0.1233(3) 0.1900(2) 0.26499(19) 0.0343(11) Uani 1 1 d .
H10A H -0.1769 0.1972 0.2899 0.051 Uiso 1 1 calc R
H10B H -0.1310 0.1479 0.2356 0.051 Uiso 1 1 calc R
H10C H -0.1107 0.2353 0.2404 0.051 Uiso 1 1 calc R
C11B C 0.0365(3) 0.1584(2) 0.27238(19) 0.0340(11) Uani 1 1 d .
H11A H 0.0838 0.1466 0.3024 0.051 Uiso 1 1 calc R
H11B H 0.0523 0.2027 0.2474 0.051 Uiso 1 1 calc R
H11C H 0.0273 0.1162 0.2434 0.051 Uiso 1 1 calc R
C12B C -0.0398(2) 0.2138(2) 0.42414(17) 0.0202(9) Uani 1 1 d .
H12A H -0.0288 0.2601 0.4497 0.024 Uiso 1 1 calc R
C13B C 0.0302(3) 0.1585(2) 0.44364(19) 0.0333(11) Uani 1 1 d .
H13A H 0.0875 0.1770 0.4300 0.050 Uiso 1 1 calc R
H13B H 0.0186 0.1103 0.4233 0.050 Uiso 1 1 calc R
H13C H 0.0296 0.1525 0.4903 0.050 Uiso 1 1 calc R
C14B C -0.1308(3) 0.1871(2) 0.44259(19) 0.0333(11) Uani 1 1 d .
H14A H -0.1742 0.2242 0.4292 0.050 Uiso 1 1 calc R
H14B H -0.1339 0.1804 0.4891 0.050 Uiso 1 1 calc R
H14C H -0.1429 0.1395 0.4214 0.050 Uiso 1 1 calc R
W1C W 0.508135(11) 0.161414(8) 0.324871(7) 0.01482(4) Uani 1 1 d .
N1C N 0.5198(2) 0.16454(15) 0.40488(14) 0.0220(8) Uani 1 1 d .
N2C N 0.3932(2) 0.1162(2) 0.31080(17) 0.0178(9) Uani 1 1 d .
N3C N 0.6024(2) 0.0964(2) 0.29526(18) 0.0206(10) Uani 1 1 d .
N4C N 0.5209(2) 0.26350(15) 0.29483(13) 0.0164(7) Uani 1 1 d .
C1C C 0.3331(3) 0.0837(3) 0.3587(2) 0.0255(11) Uani 1 1 d .
H1CA H 0.2836 0.0603 0.3347 0.031 Uiso 1 1 calc R
C2C C 0.3779(3) 0.0224(2) 0.3966(2) 0.0341(12) Uani 1 1 d .
H2CA H 0.4023 -0.0146 0.3671 0.051 Uiso 1 1 calc R
H2CB H 0.3353 -0.0018 0.4249 0.051 Uiso 1 1 calc R
H2CC H 0.4251 0.0439 0.4224 0.051 Uiso 1 1 calc R
C3C C 0.2946(3) 0.1440(3) 0.4010(2) 0.0361(13) Uani 1 1 d .
H3CA H 0.2630 0.1801 0.3745 0.054 Uiso 1 1 calc R
H3CB H 0.3418 0.1695 0.4241 0.054 Uiso 1 1 calc R
H3CC H 0.2542 0.1214 0.4319 0.054 Uiso 1 1 calc R
C4C C 0.3699(3) 0.1033(2) 0.2434(2) 0.0227(12) Uani 1 1 d .
H4CA H 0.4148 0.1296 0.2170 0.027 Uiso 1 1 calc R
C5C C 0.2817(3) 0.1367(3) 0.2254(2) 0.0349(12) Uani 1 1 d .
H5CA H 0.2807 0.1897 0.2370 0.052 Uiso 1 1 calc R
H5CB H 0.2351 0.1104 0.2484 0.052 Uiso 1 1 calc R
H5CC H 0.2725 0.1315 0.1791 0.052 Uiso 1 1 calc R
C6C C 0.3762(3) 0.0206(2) 0.2265(2) 0.0314(11) Uani 1 1 d .
H6CA H 0.4344 0.0019 0.2378 0.047 Uiso 1 1 calc R
H6CB H 0.3665 0.0141 0.1804 0.047 Uiso 1 1 calc R
H6CC H 0.3317 -0.0072 0.2503 0.047 Uiso 1 1 calc R
C7C C 0.6682(3) 0.0583(3) 0.3336(2) 0.0272(12) Uani 1 1 d .
H7CA H 0.6629 0.0043 0.3273 0.041 Uiso 1 1 calc R
H7CB H 0.6593 0.0702 0.3790 0.041 Uiso 1 1 calc R
H7CC H 0.7266 0.0747 0.3204 0.041 Uiso 1 1 calc R
C8C C 0.6150(3) 0.0817(3) 0.2277(2) 0.0278(12) Uani 1 1 d .
H8CA H 0.6737 0.0975 0.2149 0.042 Uiso 1 1 calc R
H8CB H 0.5714 0.1094 0.2028 0.042 Uiso 1 1 calc R
H8CC H 0.6082 0.0282 0.2195 0.042 Uiso 1 1 calc R
C9C C 0.5168(3) 0.2751(2) 0.22498(16) 0.0199(9) Uani 1 1 d .
H9CA H 0.5045 0.2251 0.2057 0.024 Uiso 1 1 calc R
C10C C 0.4409(3) 0.3252(2) 0.20557(19) 0.0344(12) Uani 1 1 d .
H10D H 0.3873 0.3081 0.2267 0.052 Uiso 1 1 calc R
H10E H 0.4332 0.3231 0.1590 0.052 Uiso 1 1 calc R
H10F H 0.4534 0.3767 0.2185 0.052 Uiso 1 1 calc R
C11C C 0.6036(3) 0.3010(2) 0.19636(18) 0.0278(10) Uani 1 1 d .
H11D H 0.6504 0.2671 0.2098 0.042 Uiso 1 1 calc R
H11E H 0.6167 0.3516 0.2115 0.042 Uiso 1 1 calc R
H11F H 0.5994 0.3011 0.1495 0.042 Uiso 1 1 calc R
C12C C 0.5380(3) 0.3318(2) 0.33251(19) 0.0263(10) Uani 1 1 d .
H12B H 0.5458 0.3739 0.3017 0.032 Uiso 1 1 calc R
C13C C 0.6218(3) 0.3251(2) 0.3717(2) 0.0367(12) Uani 1 1 d .
H13D H 0.6710 0.3143 0.3431 0.055 Uiso 1 1 calc R
H13E H 0.6156 0.2847 0.4030 0.055 Uiso 1 1 calc R
H13F H 0.6327 0.3721 0.3943 0.055 Uiso 1 1 calc R
C14C C 0.4588(3) 0.3502(2) 0.37521(19) 0.0326(11) Uani 1 1 d .
H14D H 0.4064 0.3551 0.3485 0.049 Uiso 1 1 calc R
H14E H 0.4695 0.3973 0.3978 0.049 Uiso 1 1 calc R
H14F H 0.4502 0.3101 0.4065 0.049 Uiso 1 1 calc R

loop_
_atom_site_aniso_label
_atom_site_aniso_U_11
_atom_site_aniso_U_22
_atom_site_aniso_U_33
_atom_site_aniso_U_23
_atom_site_aniso_U_13
_atom_site_aniso_U_12
W1A 0.02073(11) 0.01585(7) 0.01358(8) 0.00070(5) -0.00079(8) -0.00195(9)
N1A 0.022(2) 0.0211(17) 0.0249(19) -0.0007(11) -0.0019(17) -0.005(2)
N2A 0.015(2) 0.021(2) 0.016(2) 0.0008(15) 0.0001(15) 0.0003(16)
N3A 0.037(2) 0.0159(15) 0.0200(17) 0.0023(11) 0.0040(17) -0.001(2)
N4A 0.016(2) 0.027(2) 0.014(2) 0.0030(16) -0.0004(16) 0.0010(17)
C1A 0.018(3) 0.029(3) 0.026(3) -0.002(2) -0.001(2) -0.005(2)
C2A 0.035(3) 0.043(3) 0.024(3) 0.007(2) 0.006(2) 0.010(3)
C3A 0.025(3) 0.023(3) 0.031(3) 0.008(2) 0.005(2) -0.009(2)
C4A 0.015(2) 0.034(3) 0.018(3) -0.002(2) 0.0005(18) -0.002(2)
C5A 0.032(3) 0.049(3) 0.035(3) -0.010(2) -0.005(2) -0.007(3)
C6A 0.035(3) 0.073(4) 0.021(3) 0.002(2) -0.0025(19) 0.018(3)
C7A 0.041(3) 0.025(2) 0.030(2) 0.0056(16) 0.005(2) 0.001(3)
C8A 0.067(4) 0.0225(19) 0.035(3) 0.0004(17) -0.003(2) -0.012(3)
C9A 0.021(3) 0.025(2) 0.029(3) 0.005(2) 0.002(2) 0.002(2)
C10A 0.028(3) 0.031(3) 0.026(3) 0.008(2) -0.0054(19) 0.007(2)
C11A 0.033(3) 0.045(3) 0.037(3) 0.011(2) -0.013(2) -0.008(2)
C12A 0.016(2) 0.021(2) 0.019(3) 0.0013(18) 0.0004(19) 0.0037(19)
C13A 0.033(3) 0.026(3) 0.026(3) 0.002(2) 0.008(2) 0.005(2)
C14A 0.026(2) 0.036(3) 0.030(3) 0.004(2) -0.0005(19) -0.007(2)
W1B 0.01417(8) 0.01557(8) 0.01421(8) 0.00066(6) -0.00083(8) 0.00018(8)
N1B 0.0175(19) 0.0208(16) 0.0217(18) 0.0022(12) -0.0044(15) -0.001(2)
N2B 0.013(2) 0.017(2) 0.019(2) 0.0001(15) 0.0010(15) -0.0020(15)
N3B 0.018(2) 0.023(2) 0.024(2) 0.0019(18) 0.0006(16) 0.0075(17)
N4B 0.0172(18) 0.0177(17) 0.0148(17) 0.0016(12) 0.0008(13) -0.0014(14)
C1B 0.020(3) 0.021(2) 0.015(2) -0.0020(18) -0.0038(19) 0.001(2)
C2B 0.023(2) 0.043(3) 0.029(3) 0.004(2) -0.0041(19) 0.001(2)
C3B 0.036(3) 0.032(3) 0.023(3) -0.003(2) 0.001(2) -0.005(2)
C4B 0.016(2) 0.029(3) 0.023(3) 0.001(2) -0.001(2) -0.0046(19)
C5B 0.018(2) 0.041(3) 0.031(3) 0.001(2) 0.0061(19) -0.001(2)
C6B 0.035(3) 0.026(3) 0.037(3) 0.005(2) 0.006(2) -0.009(2)
C7B 0.024(3) 0.041(3) 0.027(3) 0.001(2) 0.002(2) 0.014(2)
C8B 0.030(3) 0.042(3) 0.032(3) 0.009(2) -0.001(2) 0.014(2)
C9B 0.034(3) 0.020(3) 0.022(2) 0.0029(17) 0.0012(18) -0.0035(19)
C10B 0.042(3) 0.031(3) 0.030(3) -0.008(2) -0.008(2) -0.010(2)
C11B 0.045(3) 0.031(3) 0.027(3) -0.003(2) 0.005(2) 0.008(2)
C12B 0.018(2) 0.018(2) 0.024(2) -0.0007(16) 0.0022(16) -0.0011(18)
C13B 0.040(3) 0.030(2) 0.030(2) 0.0007(19) 0.002(2) 0.002(2)
C14B 0.034(3) 0.035(3) 0.030(3) 0.004(2) 0.0085(19) -0.008(2)
W1C 0.01366(10) 0.01675(8) 0.01405(9) -0.00024(5) -0.00026(8) -0.00071(9)
N1C 0.022(2) 0.0221(18) 0.0215(19) -0.0008(12) -0.0007(17) 0.000(2)
N2C 0.019(2) 0.020(2) 0.014(2) -0.0039(16) -0.0004(15) -0.0008(16)
N3C 0.019(2) 0.022(2) 0.021(2) 0.0004(17) 0.0008(17) 0.0080(17)
N4C 0.0195(19) 0.0167(16) 0.0131(16) -0.0038(11) -0.0027(14) -0.0008(16)
C1C 0.017(2) 0.034(3) 0.025(3) 0.001(2) -0.001(2) -0.010(2)
C2C 0.038(3) 0.030(3) 0.035(3) -0.001(2) 0.003(2) -0.014(2)
C3C 0.021(3) 0.059(4) 0.027(3) 0.001(2) 0.007(2) 0.004(3)
C4C 0.020(3) 0.026(3) 0.022(3) -0.001(2) -0.0004(19) -0.007(2)
C5C 0.024(3) 0.045(3) 0.036(3) 0.001(2) -0.007(2) -0.003(2)
C6C 0.027(3) 0.038(3) 0.030(3) -0.010(2) -0.004(2) -0.009(2)
C7C 0.023(3) 0.030(3) 0.029(3) 0.003(2) 0.001(2) 0.008(2)
C8C 0.027(3) 0.034(3) 0.022(3) -0.004(2) 0.002(2) 0.014(2)
C9C 0.020(2) 0.023(2) 0.016(2) 0.0023(14) 0.0040(17) 0.001(2)
C10C 0.031(3) 0.047(3) 0.025(3) 0.010(2) -0.0001(19) 0.010(2)
C11C 0.031(3) 0.028(3) 0.024(2) 0.0017(19) 0.0052(18) -0.005(2)
C12C 0.037(2) 0.017(2) 0.025(3) 0.0015(16) -0.001(2) 0.0011(19)
C13C 0.040(3) 0.032(3) 0.038(3) -0.012(2) -0.005(2) -0.012(2)
C14C 0.044(3) 0.025(2) 0.028(2) -0.005(2) 0.000(2) 0.011(2)

loop_
_atom_type_symbol
_atom_type_description
_atom_type_scat_dispersion_real
_atom_type_scat_dispersion_imag
_atom_type_scat_source
C C 0.0033 0.0016 'International Tables Vol C Tables 4.2.6.8 and 6.1.1.4'
H H 0.0000 0.0000 'International Tables Vol C Tables 4.2.6.8 and 6.1.1.4'
N N 0.0061 0.0033 'International Tables Vol C Tables 4.2.6.8 and 6.1.1.4'
W W -0.8490 6.8722 'International Tables Vol C Tables 4.2.6.8 and 6.1.1.4'

loop_
_geom_angle_atom_site_label_1
_geom_angle_atom_site_label_2
_geom_angle_atom_site_label_3
_geom_angle
N1A W1A N2A 105.47(15)
N1A W1A N3A 104.52(12)
N2A W1A N3A 113.33(15)
N1A W1A N4A 105.45(16)
N2A W1A N4A 113.65(14)
N3A W1A N4A 113.29(15)
C4A N2A C1A 114.0(3)
C4A N2A W1A 116.4(3)
C1A N2A W1A 129.5(3)
C8A N3A C7A 110.7(3)
C8A N3A W1A 128.0(2)
C7A N3A W1A 121.3(2)
C12A N4A C9A 115.2(4)
C12A N4A W1A 116.1(3)
C9A N4A W1A 128.8(3)
N2A C1A C2A 112.0(4)
N2A C1A C3A 109.5(3)
C2A C1A C3A 111.5(4)
N2A C1A H1AA 107.9
C2A C1A H1AA 107.9
C3A C1A H1AA 107.9
C1A C2A H2AA 109.5
C1A C2A H2AB 109.5
H2AA C2A H2AB 109.5
C1A C2A H2AC 109.5
H2AA C2A H2AC 109.5
H2AB C2A H2AC 109.5
C1A C3A H3AA 109.5
C1A C3A H3AB 109.5
H3AA C3A H3AB 109.5
C1A C3A H3AC 109.5
H3AA C3A H3AC 109.5
H3AB C3A H3AC 109.5
N2A C4A C5A 112.4(4)
N2A C4A C6A 112.0(3)
C5A C4A C6A 112.6(4)
N2A C4A H4AA 106.4
C5A C4A H4AA 106.4
C6A C4A H4AA 106.4
C4A C5A H5AA 109.5
C4A C5A H5AB 109.5
H5AA C5A H5AB 109.5
C4A C5A H5AC 109.5
H5AA C5A H5AC 109.5
H5AB C5A H5AC 109.5
C4A C6A H6AA 109.5
C4A C6A H6AB 109.5
H6AA C6A H6AB 109.5
C4A C6A H6AC 109.5
H6AA C6A H6AC 109.5
H6AB C6A H6AC 109.5
N3A C7A H7AA 109.5
N3A C7A H7AB 109.5
H7AA C7A H7AB 109.5
N3A C7A H7AC 109.5
H7AA C7A H7AC 109.5
H7AB C7A H7AC 109.5
N3A C8A H8AA 109.5
N3A C8A H8AB 109.5
H8AA C8A H8AB 109.5
N3A C8A H8AC 109.5
H8AA C8A H8AC 109.5
H8AB C8A H8AC 109.5
N4A C9A C10A 110.8(4)
N4A C9A C11A 111.3(4)
C10A C9A C11A 112.1(4)
N4A C9A H9AA 107.5
C10A C9A H9AA 107.5
C11A C9A H9AA 107.5
C9A C10A H10G 109.5
C9A C10A H10H 109.5
H10G C10A H10H 109.5
C9A C10A H10I 109.5
H10G C10A H10I 109.5
H10H C10A H10I 109.5
C9A C11A H11G 109.5
C9A C11A H11H 109.5
H11G C11A H11H 109.5
C9A C11A H11I 109.5
H11G C11A H11I 109.5
H11H C11A H11I 109.5
N4A C12A C14A 112.9(3)
N4A C12A C13A 112.3(3)
C14A C12A C13A 111.7(4)
N4A C12A H12C 106.5
C14A C12A H12C 106.5
C13A C12A H12C 106.5
C12A C13A H13G 109.5
C12A C13A H13H 109.5
H13G C13A H13H 109.5
C12A C13A H13I 109.5
H13G C13A H13I 109.5
H13H C13A H13I 109.5
C12A C14A H14G 109.5
C12A C14A H14H 109.5
H14G C14A H14H 109.5
C12A C14A H14I 109.5
H14G C14A H14I 109.5
H14H C14A H14I 109.5
N1B W1B N4B 106.20(13)
N1B W1B N3B 104.50(16)
N4B W1B N3B 113.27(14)
N1B W1B N2B 106.04(15)
N4B W1B N2B 115.00(14)
N3B W1B N2B 110.87(14)
C1B N2B C4B 115.3(4)
C1B N2B W1B 115.7(3)
C4B N2B W1B 128.2(3)
C8B N3B C7B 110.5(4)
C8B N3B W1B 128.7(3)
C7B N3B W1B 120.8(3)
C12B N4B C9B 114.7(3)
C12B N4B W1B 115.6(2)
C9B N4B W1B 129.6(2)
N2B C1B C2B 113.0(3)
N2B C1B C3B 112.6(4)
C2B C1B C3B 112.6(4)
N2B C1B H1BA 106.0
C2B C1B H1BA 106.0
C3B C1B H1BA 106.0
C1B C2B H2BA 109.5
C1B C2B H2BB 109.5
H2BA C2B H2BB 109.5
C1B C2B H2BC 109.5
H2BA C2B H2BC 109.5
H2BB C2B H2BC 109.5
C1B C3B H3BA 109.5
C1B C3B H3BB 109.5
H3BA C3B H3BB 109.5
C1B C3B H3BC 109.5
H3BA C3B H3BC 109.5
H3BB C3B H3BC 109.5
N2B C4B C5B 111.0(4)
N2B C4B C6B 112.3(3)
C5B C4B C6B 111.4(4)
N2B C4B H4BA 107.3
C5B C4B H4BA 107.3
C6B C4B H4BA 107.3
C4B C5B H5BA 109.5
C4B C5B H5BB 109.5
H5BA C5B H5BB 109.5
C4B C5B H5BC 109.5
H5BA C5B H5BC 109.5
H5BB C5B H5BC 109.5
C4B C6B H6BA 109.5
C4B C6B H6BB 109.5
H6BA C6B H6BB 109.5
C4B C6B H6BC 109.5
H6BA C6B H6BC 109.5
H6BB C6B H6BC 109.5
N3B C7B H7BA 109.5
N3B C7B H7BB 109.5
H7BA C7B H7BB 109.5
N3B C7B H7BC 109.5
H7BA C7B H7BC 109.5
H7BB C7B H7BC 109.5
N3B C8B H8BA 109.5
N3B C8B H8BB 109.5
H8BA C8B H8BB 109.5
N3B C8B H8BC 109.5
H8BA C8B H8BC 109.5
H8BB C8B H8BC 109.5
N4B C9B C10B 111.6(3)
N4B C9B C11B 110.4(3)
C10B C9B C11B 111.0(3)
N4B C9B H9BA 107.9
C10B C9B H9BA 107.9
C11B C9B H9BA 107.9
C9B C10B H10A 109.5
C9B C10B H10B 109.5
H10A C10B H10B 109.5
C9B C10B H10C 109.5
H10A C10B H10C 109.5
H10B C10B H10C 109.5
C9B C11B H11A 109.5
C9B C11B H11B 109.5
H11A C11B H11B 109.5
C9B C11B H11C 109.5
H11A C11B H11C 109.5
H11B C11B H11C 109.5
N4B C12B C13B 113.1(3)
N4B C12B C14B 112.4(3)
C13B C12B C14B 111.8(3)
N4B C12B H12A 106.3
C13B C12B H12A 106.3
C14B C12B H12A 106.3
C12B C13B H13A 109.5
C12B C13B H13B 109.5
H13A C13B H13B 109.5
C12B C13B H13C 109.5
H13A C13B H13C 109.5
H13B C13B H13C 109.5
C12B C14B H14A 109.5
C12B C14B H14B 109.5
H14A C14B H14B 109.5
C12B C14B H14C 109.5
H14A C14B H14C 109.5
H14B C14B H14C 109.5
N1C W1C N4C 106.17(12)
N1C W1C N3C 104.84(16)
N4C W1C N3C 112.64(15)
N1C W1C N2C 104.95(16)
N4C W1C N2C 115.55(14)
N3C W1C N2C 111.62(15)
C4C N2C C1C 115.7(4)
C4C N2C W1C 115.3(3)
C1C N2C W1C 128.3(3)
C8C N3C C7C 111.1(3)
C8C N3C W1C 121.0(3)
C7C N3C W1C 128.0(3)
C9C N4C C12C 114.7(3)
C9C N4C W1C 116.6(2)
C12C N4C W1C 128.7(2)
N2C C1C C3C 110.8(4)
N2C C1C C2C 110.9(4)
C3C C1C C2C 112.8(4)
N2C C1C H1CA 107.3
C3C C1C H1CA 107.3
C2C C1C H1CA 107.3
C1C C2C H2CA 109.5
C1C C2C H2CB 109.5
H2CA C2C H2CB 109.5
C1C C2C H2CC 109.5
H2CA C2C H2CC 109.5
H2CB C2C H2CC 109.5
C1C C3C H3CA 109.5
C1C C3C H3CB 109.5
H3CA C3C H3CB 109.5
C1C C3C H3CC 109.5
H3CA C3C H3CC 109.5
H3CB C3C H3CC 109.5
N2C C4C C5C 113.0(3)
N2C C4C C6C 111.1(4)
C5C C4C C6C 112.4(4)
N2C C4C H4CA 106.7
C5C C4C H4CA 106.7
C6C C4C H4CA 106.7
C4C C5C H5CA 109.5
C4C C5C H5CB 109.5
H5CA C5C H5CB 109.5
C4C C5C H5CC 109.5
H5CA C5C H5CC 109.5
H5CB C5C H5CC 109.5
C4C C6C H6CA 109.5
C4C C6C H6CB 109.5
H6CA C6C H6CB 109.5
C4C C6C H6CC 109.5
H6CA C6C H6CC 109.5
H6CB C6C H6CC 109.5
N3C C7C H7CA 109.5
N3C C7C H7CB 109.5
H7CA C7C H7CB 109.5
N3C C7C H7CC 109.5
H7CA C7C H7CC 109.5
H7CB C7C H7CC 109.5
N3C C8C H8CA 109.5
N3C C8C H8CB 109.5
H8CA C8C H8CB 109.5
N3C C8C H8CC 109.5
H8CA C8C H8CC 109.5
H8CB C8C H8CC 109.5
N4C C9C C10C 112.2(3)
N4C C9C C11C 113.1(3)
C10C C9C C11C 112.2(3)
N4C C9C H9CA 106.2
C10C C9C H9CA 106.2
C11C C9C H9CA 106.2
C9C C10C H10D 109.5
C9C C10C H10E 109.5
H10D C10C H10E 109.5
C9C C10C H10F 109.5
H10D C10C H10F 109.5
H10E C10C H10F 109.5
C9C C11C H11D 109.5
C9C C11C H11E 109.5
H11D C11C H11E 109.5
C9C C11C H11F 109.5
H11D C11C H11F 109.5
H11E C11C H11F 109.5
N4C C12C C13C 111.7(3)
N4C C12C C14C 110.3(3)
C13C C12C C14C 111.5(3)
N4C C12C H12B 107.7
C13C C12C H12B 107.7
C14C C12C H12B 107.7
C12C C13C H13D 109.5
C12C C13C H13E 109.5
H13D C13C H13E 109.5
C12C C13C H13F 109.5
H13D C13C H13F 109.5
H13E C13C H13F 109.5
C12C C14C H14D 109.5
C12C C14C H14E 109.5
H14D C14C H14E 109.5
C12C C14C H14F 109.5
H14D C14C H14F 109.5
H14E C14C H14F 109.5

loop_
_geom_bond_atom_site_label_1
_geom_bond_atom_site_label_2
_geom_bond_distance
W1A N1A 1.688(3)
W1A N2A 1.949(3)
W1A N3A 1.950(3)
W1A N4A 1.961(4)
N2A C4A 1.481(5)
N2A C1A 1.491(5)
N3A C8A 1.463(4)
N3A C7A 1.464(4)
N4A C12A 1.481(5)
N4A C9A 1.481(5)
C1A C2A 1.513(5)
C1A C3A 1.548(6)
C1A H1AA 1.0000
C2A H2AA 0.9800
C2A H2AB 0.9800
C2A H2AC 0.9800
C3A H3AA 0.9800
C3A H3AB 0.9800
C3A H3AC 0.9800
C4A C5A 1.512(6)
C4A C6A 1.528(6)
C4A H4AA 1.0000
C5A H5AA 0.9800
C5A H5AB 0.9800
C5A H5AC 0.9800
C6A H6AA 0.9800
C6A H6AB 0.9800
C6A H6AC 0.9800
C7A H7AA 0.9800
C7A H7AB 0.9800
C7A H7AC 0.9800
C8A H8AA 0.9800
C8A H8AB 0.9800
C8A H8AC 0.9800
C9A C10A 1.507(6)
C9A C11A 1.520(6)
C9A H9AA 1.0000
C10A H10G 0.9800
C10A H10H 0.9800
C10A H10I 0.9800
C11A H11G 0.9800
C11A H11H 0.9800
C11A H11I 0.9800
C12A C14A 1.512(5)
C12A C13A 1.534(5)
C12A H12C 1.0000
C13A H13G 0.9800
C13A H13H 0.9800
C13A H13I 0.9800
C14A H14G 0.9800
C14A H14H 0.9800
C14A H14I 0.9800
W1B N1B 1.679(3)
W1B N4B 1.948(3)
W1B N3B 1.951(4)
W1B N2B 1.952(4)
N2B C1B 1.472(5)
N2B C4B 1.475(5)
N3B C8B 1.455(5)
N3B C7B 1.463(6)
N4B C12B 1.471(4)
N4B C9B 1.489(5)
C1B C2B 1.520(5)
C1B C3B 1.525(5)
C1B H1BA 1.0000
C2B H2BA 0.9800
C2B H2BB 0.9800
C2B H2BC 0.9800
C3B H3BA 0.9800
C3B H3BB 0.9800
C3B H3BC 0.9800
C4B C5B 1.520(6)
C4B C6B 1.531(6)
C4B H4BA 1.0000
C5B H5BA 0.9800
C5B H5BB 0.9800
C5B H5BC 0.9800
C6B H6BA 0.9800
C6B H6BB 0.9800
C6B H6BC 0.9800
C7B H7BA 0.9800
C7B H7BB 0.9800
C7B H7BC 0.9800
C8B H8BA 0.9800
C8B H8BB 0.9800
C8B H8BC 0.9800
C9B C10B 1.515(5)
C9B C11B 1.536(5)
C9B H9BA 1.0000
C10B H10A 0.9800
C10B H10B 0.9800
C10B H10C 0.9800
C11B H11A 0.9800
C11B H11B 0.9800
C11B H11C 0.9800
C12B C13B 1.515(5)
C12B C14B 1.522(5)
C12B H12A 1.0000
C13B H13A 0.9800
C13B H13B 0.9800
C13B H13C 0.9800
C14B H14A 0.9800
C14B H14B 0.9800
C14B H14C 0.9800
W1C N1C 1.681(3)
W1C N4C 1.945(3)
W1C N3C 1.955(3)
W1C N2C 1.957(4)
N2C C4C 1.470(5)
N2C C1C 1.479(5)
N3C C8C 1.449(5)
N3C C7C 1.456(5)
N4C C9C 1.474(4)
N4C C12C 1.479(4)
C1C C3C 1.515(6)
C1C C2C 1.519(6)
C1C H1CA 1.0000
C2C H2CA 0.9800
C2C H2CB 0.9800
C2C H2CC 0.9800
C3C H3CA 0.9800
C3C H3CB 0.9800
C3C H3CC 0.9800
C4C C5C 1.524(6)
C4C C6C 1.527(5)
C4C H4CA 1.0000
C5C H5CA 0.9800
C5C H5CB 0.9800
C5C H5CC 0.9800
C6C H6CA 0.9800
C6C H6CB 0.9800
C6C H6CC 0.9800
C7C H7CA 0.9800
C7C H7CB 0.9800
C7C H7CC 0.9800
C8C H8CA 0.9800
C8C H8CB 0.9800
C8C H8CC 0.9800
C9C C10C 1.523(5)
C9C C11C 1.529(5)
C9C H9CA 1.0000
C10C H10D 0.9800
C10C H10E 0.9800
C10C H10F 0.9800
C11C H11D 0.9800
C11C H11E 0.9800
C11C H11F 0.9800
C12C C13C 1.527(5)
C12C C14C 1.540(5)
C12C H12B 1.0000
C13C H13D 0.9800
C13C H13E 0.9800
C13C H13F 0.9800
C14C H14D 0.9800
C14C H14E 0.9800
C14C H14F 0.9800
